data_7115257
loop_
_publ_author_name
'Wu, He-Ping'
'Janiak, Christoph'
'Uehlin, Lars'
'Kl\"ufers, Peter'
'Mayer, Peter'

_publ_section_title
;
 2,2&#x2032;-Bi-1,6-naphthyridine metal complexes: a new ligand and a
 novel 2 \\times 2 inclined interpenetration of (4,4) nets or formation of
 helicoidal chains&#x2020;
;
_journal_issue 23
_journal_name_full 'Chemical Communications'
_journal_page_first 2637
_journal_paper_doi 10.1039/a807522k
_journal_year 1998
_chemical_compound_source 'crystal provided by C. Janiak, Uni FR'
_chemical_formula_moiety '2(C16 N4 H10), 2(S C N), Cd'
_chemical_formula_sum 'C34 H20 Cd N10 S2'
_chemical_formula_weight 745.133
_chemical_name_common Cd_BNP_KSCN_2941
_chemical_name_systematic Bis-(2,2'-di(1,6-naphthyridine))-dithiocyanato-cadmium(II)
_space_group_IT_number 64
_symmetry_cell_setting orthorhombic
_symmetry_Int_Tables_number 64
_symmetry_space_group_name_Hall '-C 2ac 2'
_symmetry_space_group_name_H-M 'C m c a'
_atom_sites_solution_hydrogens geom
_atom_sites_solution_primary direct
_atom_sites_solution_secondary difmap
_audit_block_code Cd_bnp_SCN_c106_janiak
_audit_creation_date 05-Sep-98
_audit_creation_method 'form98_1/compatible with shelxl97-2'
_cell_angle_alpha 90.00
_cell_angle_beta 90.00
_cell_angle_gamma 90.00
_cell_formula_units_Z 4
_cell_length_a 21.9537(13)
_cell_length_b 16.0270(11)
_cell_length_c 8.5477(6)
_cell_measurement_reflns_used 5000
_cell_measurement_temperature 200(3)
_cell_measurement_theta_max 27.9
_cell_measurement_theta_min 2.5
_cell_volume 3007.5(3)
_computing_cell_refinement 'Stoe IPDS software (Darmstadt, Germany)'
_computing_data_collection 'Stoe IPDS software (Darmstadt, Germany)'
_computing_data_reduction 'Stoe IPDS software (Darmstadt, Germany)'
_computing_molecular_graphics
;ORTEP (M. N. Burnett, C. K. Johnson, ORTEP-III: Oak Ridge Thermal 
Ellipsoid
 Plot Program for Crystal Structure Illustrations, Oak Ridge National
 Laboratory Report ORNL-6895, 1996). Windows version (L. J. Farrugia, 
Univ.
 Glasgow) used --- SCHAKAL (E. Keller, University of  Freiburg 
(Breisgau),
 Germany, 1995).
;
_computing_publication_material
;PLATON (A. L. Spek, Acta Crystallogr, Sect. A, 1990, 46, C34, 1995 
version).
--- T.B.Cohen, Pure Appl. Chem. 1996,68,2339-2359 (atomic masses).
;
_computing_structure_refinement 'SHELXL-97 (G. M. Sheldrick. University of G\"ottingen, 97-2 version)'
_computing_structure_solution 'SHELXS-97 (G. M. Sheldrick. University of G\"ottingen, Germany, 1997)'
_diffrn_ambient_temperature 200(3)
_diffrn_measured_fraction_theta_full .994
_diffrn_measured_fraction_theta_max .994
_diffrn_measurement_device 'image-plate area detector'
_diffrn_measurement_device_type 'Stoe IPDS'
_diffrn_measurement_method 'area detection'
_diffrn_radiation_collimation '0.8 mm collimator'
_diffrn_radiation_monochromator graphite
_diffrn_radiation_source 'fine-focus sealed tube'
_diffrn_radiation_type MoK\a
_diffrn_radiation_wavelength 0.71073
_diffrn_reflns_av_R_equivalents 0.0408
_diffrn_reflns_av_sigmaI/netI 0.0145
_diffrn_reflns_limit_h_max 28
_diffrn_reflns_limit_h_min -28
_diffrn_reflns_limit_k_max 20
_diffrn_reflns_limit_k_min -20
_diffrn_reflns_limit_l_max 11
_diffrn_reflns_limit_l_min -11
_diffrn_reflns_number 19631
_diffrn_reflns_theta_full 27.92
_diffrn_reflns_theta_max 27.92
_diffrn_reflns_theta_min 2.54
_exptl_absorpt_coefficient_mu 0.910
_exptl_absorpt_correction_T_max 0.9117
_exptl_absorpt_correction_T_min 0.6776
_exptl_absorpt_correction_type numerical
_exptl_absorpt_process_details 'XRed, rev. 1.06, Stoe (Darmstadt, Germany)'
_exptl_crystal_colour brownish
_exptl_crystal_density_diffrn 1.64567(16)
_exptl_crystal_density_method 'not measured'
_exptl_crystal_description prismatic
_exptl_crystal_F_000 1496
_exptl_crystal_size_max 0.49
_exptl_crystal_size_mid 0.21
_exptl_crystal_size_min 0.13
_refine_diff_density_max .627
_refine_diff_density_min -.582
_refine_diff_density_rms .075
_refine_ls_extinction_method none
_refine_ls_goodness_of_fit_ref 1.091
_refine_ls_hydrogen_treatment refall
_refine_ls_matrix_type full
_refine_ls_number_parameters 133
_refine_ls_number_reflns 1841
_refine_ls_number_restraints 0
_refine_ls_restrained_S_all 1.091
_refine_ls_R_factor_all 0.0262
_refine_ls_R_factor_gt 0.0235
_refine_ls_shift/su_max 0.000
_refine_ls_shift/su_mean 0.000
_refine_ls_structure_factor_coef Fsqd
_refine_ls_weighting_scheme calc
_refine_ls_wR_factor_gt 0.0606
_refine_ls_wR_factor_ref 0.0616
_reflns_number_gt 1679
_reflns_number_total 1841
_reflns_threshold_expression >2sigma(I)
_cod_data_source_file 807522k.txt
_cod_data_source_block c106
_cod_depositor_comments
;
The following automatic conversions were performed:
'_atom_site_symetry_multiplicity' tag replaced with
'_atom_site_symmetry_multiplicity'.

Automatic conversion script
Id: cif_correct_tags 1440 2010-10-19 06:21:57Z saulius 
;
_cod_database_code 7115257
_diffr_source_type 'Spellman DF4 Series'
_diffr_source_power 2.00_kW
_diffr_source_voltage 50_kV
_diffr_source_current 40_mA
_kl_diffrn_detector_area_phi_start 0.0
_kl_diffrn_detector_area_phi_end 283.2
_kl_diffrn_detector_area_phi_incr 0.8
_kl_diffrn_detector_area_expos_time 2.00_min
_kl_diffrn_detector_area_plate_dist 60.0_mm
_kl_diffrn_detector_area_eff_mos_spread 0.005
_kl_diffrn_detector_area_profile_funct dynamic
_kl_diffrn_detector_area_profile_min 11
_kl_diffrn_detector_area_profile_max 23

loop_
_symmetry_equiv_pos_as_xyz
'x, y, z'
'x, -y, -z'
'x, -y+1/2, z+1/2'
'x, y+1/2, -z+1/2'
'x+1/2, y+1/2, z'
'x+1/2, -y+1/2, -z'
'x+1/2, -y+1, z+1/2'
'x+1/2, y+1, -z+1/2'
'-x, -y, -z'
'-x, y, z'
'-x, y-1/2, -z-1/2'
'-x, -y-1/2, z-1/2'
'-x+1/2, -y+1/2, -z'
'-x+1/2, y+1/2, z'
'-x+1/2, y, -z-1/2'
'-x+1/2, -y, z-1/2'

loop_
_atom_site_label
_atom_site_type_symbol
_atom_site_fract_x
_atom_site_fract_y
_atom_site_fract_z
_atom_site_U_iso_or_equiv
_atom_site_adp_type
_atom_site_occupancy
_atom_site_symmetry_multiplicity
_atom_site_calc_flag
_atom_site_refinement_flags
Cd Cd 0.5000 0.0000 0.0000 0.01244(9) Uani 1 4 d S
S S 0.5000 -0.15897(6) 0.47724(8) 0.0420(2) Uani 1 2 d S
N N 0.5000 -0.11244(13) 0.1631(2) 0.0264(4) Uani 1 2 d S
C C 0.5000 -0.13015(14) 0.2948(3) 0.0219(4) Uani 1 2 d S
N1 N 0.28011(6) 0.15320(8) 0.43134(15) 0.0184(3) Uani 1 1 d .
C2 C 0.27520(6) 0.23489(9) 0.44788(18) 0.0169(3) Uani 1 1 d .
C3 C 0.31376(7) 0.29342(10) 0.37328(19) 0.0223(3) Uani 1 1 d .
H3 H 0.3069(10) 0.3512(13) 0.389(2) 0.029(5) Uiso 1 1 d .
C4 C 0.35973(7) 0.26533(10) 0.2800(2) 0.0221(3) Uani 1 1 d .
H4 H 0.3863(11) 0.3024(16) 0.229(3) 0.040(6) Uiso 1 1 d .
C5 C 0.41337(7) 0.14316(9) 0.16587(17) 0.0182(3) Uani 1 1 d .
H5 H 0.4407(9) 0.1779(11) 0.113(2) 0.016(4) Uiso 1 1 d .
N6 N 0.41998(6) 0.06229(8) 0.14750(14) 0.0187(3) Uani 1 1 d .
C7 C 0.37934(8) 0.01072(10) 0.2206(2) 0.0228(3) Uani 1 1 d .
H7 H 0.3855(9) -0.0458(14) 0.203(2) 0.022(5) Uiso 1 1 d .
C8 C 0.33253(7) 0.03797(10) 0.31140(19) 0.0219(3) Uani 1 1 d .
H8 H 0.3053(10) 0.0007(11) 0.363(3) 0.025(6) Uiso 1 1 d .
C9 C 0.32570(6) 0.12472(9) 0.33633(17) 0.0166(3) Uani 1 1 d .
C10 C 0.36690(7) 0.17863(9) 0.25984(18) 0.0168(3) Uani 1 1 d .

loop_
_atom_site_aniso_label
_atom_site_aniso_U_11
_atom_site_aniso_U_22
_atom_site_aniso_U_33
_atom_site_aniso_U_23
_atom_site_aniso_U_13
_atom_site_aniso_U_12
Cd 0.00920(12) 0.01392(12) 0.01418(12) -0.00516(7) 0.000 0.000
S 0.0512(5) 0.0522(5) 0.0226(3) 0.0026(3) 0.000 0.000
N 0.0244(10) 0.0255(10) 0.0292(10) 0.0050(8) 0.000 0.000
C 0.0155(9) 0.0205(10) 0.0296(12) -0.0011(9) 0.000 0.000
N1 0.0156(6) 0.0196(6) 0.0199(6) -0.0043(5) 0.0045(5) 0.0009(5)
C2 0.0117(6) 0.0214(7) 0.0177(6) -0.0056(6) 0.0022(5) 0.0011(5)
C3 0.0192(7) 0.0171(7) 0.0304(8) -0.0068(6) 0.0074(6) -0.0004(6)
C4 0.0179(7) 0.0186(7) 0.0296(8) -0.0036(6) 0.0083(6) -0.0022(6)
C5 0.0135(6) 0.0209(7) 0.0201(7) -0.0040(6) 0.0032(5) 0.0005(6)
N6 0.0151(6) 0.0205(6) 0.0204(6) -0.0067(5) 0.0038(5) 0.0018(5)
C7 0.0219(8) 0.0169(7) 0.0295(9) -0.0047(6) 0.0053(7) 0.0011(6)
C8 0.0211(7) 0.0179(7) 0.0267(7) -0.0014(6) 0.0079(6) -0.0012(6)
C9 0.0136(6) 0.0185(7) 0.0176(6) -0.0036(5) 0.0017(5) 0.0011(5)
C10 0.0135(6) 0.0187(7) 0.0181(6) -0.0038(5) 0.0023(5) 0.0005(5)

loop_
_atom_type_symbol
_atom_type_description
_atom_type_scat_dispersion_real
_atom_type_scat_dispersion_imag
_atom_type_scat_source
Cd Cd -.8075 1.2024 'International Tables Vol C Tables 4.2.6.8 and 6.1.1.4'
S S .1246 .1234 'International Tables Vol C Tables 4.2.6.8 and 6.1.1.4'
N N .0061 .0033 'International Tables Vol C Tables 4.2.6.8 and 6.1.1.4'
C C .0033 .0016 'International Tables Vol C Tables 4.2.6.8 and 6.1.1.4'
H H .0000 .0000 'International Tables Vol C Tables 4.2.6.8 and 6.1.1.4'

loop_
_exptl_crystal_face_index_h
_exptl_crystal_face_index_k
_exptl_crystal_face_index_l
_exptl_crystal_face_perp_dist
1 -1 0 0.0630
-1 1 0 0.0610
-1 -1 0 0.0990
1 1 0 0.1140
-2 -2 -1 0.2340
0 2 -1 0.2050
1 -1 1 0.2580

loop_
_geom_angle_atom_site_label_1
_geom_angle_atom_site_label_2
_geom_angle_atom_site_label_3
_geom_angle
_geom_angle_site_symmetry_1
_geom_angle_site_symmetry_3
N Cd N 180.0 9_655 .
N Cd N6 90.43(5) 9_655 2
N Cd N6 89.57(5) . 2
N Cd N6 89.57(5) 9_655 .
N Cd N6 90.43(5) . .
N6 Cd N6 84.95(6) 2 .
N Cd N6 89.57(5) 9_655 10_655
N Cd N6 90.43(5) . 10_655
N6 Cd N6 180.0 2 10_655
N6 Cd N6 95.05(6) . 10_655
N Cd N6 90.43(5) 9_655 9_655
N Cd N6 89.57(5) . 9_655
N6 Cd N6 95.05(6) 2 9_655
N6 Cd N6 180.0 . 9_655
N6 Cd N6 84.95(6) 10_655 9_655
C N Cd 141.88(19) . .
N C S 177.6(2) . .
C2 N1 C9 117.01(13) . .
N1 C2 C3 124.04(13) . .
N1 C2 C2 116.32(16) . 13_556
C3 C2 C2 119.65(16) . 13_556
C4 C3 C2 119.18(14) . .
C3 C4 C10 118.70(14) . .
N6 C5 C10 122.88(14) . .
C5 N6 C7 118.02(13) . .
C5 N6 Cd 123.94(10) . .
C7 N6 Cd 118.02(10) . .
C8 C7 N6 124.04(14) . .
C7 C8 C9 118.80(14) . .
N1 C9 C10 122.67(13) . .
N1 C9 C8 119.68(13) . .
C10 C9 C8 117.65(13) . .
C4 C10 C9 118.39(14) . .
C4 C10 C5 123.04(14) . .
C9 C10 C5 118.57(13) . .

loop_
_geom_bond_atom_site_label_1
_geom_bond_atom_site_label_2
_geom_bond_distance
_geom_bond_site_symmetry_2
Cd N 2.278(2) 9_655
Cd N 2.278(2) .
Cd N6 2.3816(12) 2
Cd N6 2.3817(12) .
Cd N6 2.3817(12) 10_655
Cd N6 2.3817(12) 9_655
S C 1.626(2) .
N C 1.161(3) .
N1 C2 1.3213(19) .
N1 C9 1.3674(18) .
C2 C3 1.415(2) .
C2 C2 1.501(3) 13_556
C3 C4 1.363(2) .
C4 C10 1.409(2) .
C5 N6 1.3137(19) .
C5 C10 1.418(2) .
N6 C7 1.367(2) .
C7 C8 1.360(2) .
C8 C9 1.414(2) .
C9 C10 1.411(2) .
